data_4101128
_journal_name_full 'Journal of the American Chemical Society'
_journal_paper_doi 10.1021/ja0561082
_journal_year 2006
_chemical_formula_moiety 'C12 H13 N O5 '
_chemical_formula_sum 'C12 H13 N O5'
_chemical_formula_weight 251.24
_space_group_IT_number 14
_symmetry_cell_setting monoclinic
_symmetry_space_group_name_Hall '-P 2ybc'
_symmetry_space_group_name_H-M 'P 1 21/c 1'
_cell_angle_alpha 90.0000
_cell_angle_beta 94.8997(14)
_cell_angle_gamma 90.0000
_cell_formula_units_Z 4
_cell_length_a 13.5842(7)
_cell_length_b 11.6824(6)
_cell_length_c 7.5787(3)
_cell_measurement_temperature 173.1
_cell_volume 1198.31(10)
_exptl_crystal_density_diffrn 1.392
_cod_original_sg_symbol_H-M 'P 21/c'
_cod_original_formula_sum 'C12 H13 N O5 '
_cod_database_code 4101128

loop_
_symmetry_equiv_pos_site_id
_symmetry_equiv_pos_as_xyz
1 +X,+Y,+Z
2 -X,1/2+Y,1/2-Z
3 -X,-Y,-Z
4 +X,1/2-Y,1/2+Z

loop_
_atom_site_label
_atom_site_type_symbol
_atom_site_fract_x
_atom_site_fract_y
_atom_site_fract_z
_atom_site_U_iso_or_equiv
_atom_site_adp_type
_atom_site_occupancy
_atom_site_symmetry_multiplicity
_atom_site_calc_flag
_atom_site_refinement_flags
_atom_site_disorder_assembly
_atom_site_disorder_group
O(1) O -0.03365(12) 0.57730(16) 0.1777(2) 0.0444(4) Uani 1.00 1 d . . .
O(2) O 0.10498(12) 0.47884(16) 0.1456(2) 0.0446(4) Uani 1.00 1 d . . .
O(3) O 0.20383(12) 0.61090(14) 0.6460(2) 0.0418(4) Uani 1.00 1 d . . .
O(4) O 0.44182(13) 0.11488(14) 0.3797(2) 0.0485(4) Uani 1.00 1 d . . .
O(5) O 0.52127(13) 0.23931(18) 0.2372(2) 0.0529(5) Uani 1.00 1 d . . .
N(1) N 0.45301(14) 0.21214(18) 0.3240(2) 0.0369(4) Uani 1.00 1 d . . .
C(1) C 0.05481(16) 0.5468(2) 0.2325(3) 0.0336(5) Uani 1.00 1 d . . .
C(2) C 0.09430(16) 0.5956(2) 0.4015(3) 0.0333(5) Uani 1.00 1 d . . .
C(3) C 0.17880(16) 0.55743(19) 0.4905(3) 0.0322(4) Uani 1.00 1 d . . .
C(4) C 0.03825(17) 0.6922(2) 0.4784(3) 0.0393(5) Uani 1.00 1 d . . .
C(5) C 0.2869(2) 0.5733(2) 0.7607(3) 0.0489(6) Uani 1.00 1 d . . .
C(6) C 0.2908(2) 0.6425(2) 0.9257(3) 0.0455(6) Uani 1.00 1 d . . .
C(7) C 0.24664(16) 0.46577(19) 0.4375(2) 0.0317(4) Uani 1.00 1 d . . .
C(8) C 0.23083(16) 0.3519(2) 0.4810(3) 0.0362(5) Uani 1.00 1 d . . .
C(9) C 0.29807(17) 0.2682(2) 0.4439(3) 0.0347(5) Uani 1.00 1 d . . .
C(10) C 0.38106(16) 0.30020(19) 0.3632(2) 0.0309(4) Uani 1.00 1 d . . .
C(11) C 0.39901(17) 0.4127(2) 0.3186(3) 0.0351(5) Uani 1.00 1 d . . .
C(12) C 0.33125(17) 0.4950(2) 0.3570(3) 0.0354(5) Uani 1.00 1 d . . .
H(1) H 0.0618 0.7654 0.4350 0.047 Uiso 1.00 1 c R . .
H(2) H 0.0489 0.6902 0.6079 0.047 Uiso 1.00 1 c R . .
H(3) H -0.0324 0.6839 0.4425 0.047 Uiso 1.00 1 c R . .
H(4) H 0.3487 0.5836 0.7018 0.059 Uiso 1.00 1 c R . .
H(5) H 0.2800 0.4911 0.7888 0.059 Uiso 1.00 1 c R . .
H(6) H 0.3310 0.7110 0.9118 0.055 Uiso 1.00 1 c R . .
H(7) H 0.3202 0.5968 1.0251 0.055 Uiso 1.00 1 c R . .
H(8) H 0.2237 0.6652 0.9491 0.055 Uiso 1.00 1 c R . .
H(9) H 0.1733 0.3315 0.5367 0.043 Uiso 1.00 1 c R . .
H(10) H 0.2873 0.1905 0.4734 0.042 Uiso 1.00 1 c R . .
H(11) H 0.4566 0.4327 0.2628 0.042 Uiso 1.00 1 c R . .
H(12) H 0.3426 0.5727 0.3280 0.042 Uiso 1.00 1 c R . .
H(13) H -0.0527 0.5590 0.0602 0.038 Uiso 1.00 1 c R . .

loop_
_atom_site_aniso_label
_atom_site_aniso_U_11
_atom_site_aniso_U_22
_atom_site_aniso_U_33
_atom_site_aniso_U_12
_atom_site_aniso_U_13
_atom_site_aniso_U_23
O(1) 0.0322(8) 0.0508(10) 0.0478(10) 0.0007(7) -0.0101(7) 0.0041(8)
O(2) 0.0372(9) 0.0487(10) 0.0465(9) 0.0026(7) -0.0050(7) -0.0051(8)
O(3) 0.0378(8) 0.0428(9) 0.0426(9) 0.0105(7) -0.0091(7) -0.0071(7)
O(4) 0.0454(10) 0.0320(9) 0.0676(12) 0.0030(7) 0.0028(8) -0.0050(8)
O(5) 0.0420(10) 0.0578(12) 0.0612(12) 0.0114(8) 0.0181(9) 0.0062(9)
N(1) 0.0328(9) 0.0391(10) 0.0376(10) 0.0030(8) -0.0034(7) -0.0050(8)
C(1) 0.0273(10) 0.0311(10) 0.0420(12) -0.0017(8) -0.0003(8) 0.0088(9)
C(2) 0.0265(10) 0.0323(10) 0.0408(11) -0.0019(8) 0.0011(8) 0.0056(9)
C(3) 0.0269(10) 0.0309(10) 0.0383(11) -0.0027(8) 0.0006(8) 0.0034(8)
C(4) 0.0286(10) 0.0405(12) 0.0485(13) 0.0040(9) 0.0006(9) 0.0007(10)
C(5) 0.0422(13) 0.0536(15) 0.0474(14) 0.0109(11) -0.0159(11) -0.0082(12)
C(6) 0.0402(12) 0.0585(16) 0.0373(12) -0.0043(11) -0.0002(10) -0.0031(11)
C(7) 0.0285(10) 0.0328(11) 0.0328(10) 0.0001(8) -0.0031(8) 0.0006(8)
C(8) 0.0251(10) 0.0342(11) 0.0493(13) -0.0034(8) 0.0029(9) 0.0040(10)
C(9) 0.0302(10) 0.0299(10) 0.0431(12) -0.0033(8) -0.0021(9) 0.0021(9)
C(10) 0.0283(10) 0.0335(11) 0.0299(10) 0.0021(8) -0.0032(8) -0.0022(8)
C(11) 0.0333(11) 0.0382(11) 0.0345(11) -0.0033(9) 0.0063(8) 0.0023(9)
C(12) 0.0375(11) 0.0311(10) 0.0380(11) -0.0034(9) 0.0052(9) 0.0042(9)

loop_
_geom_bond_atom_site_label_1
_geom_bond_atom_site_label_2
_geom_bond_distance
_geom_bond_publ_flag
_geom_bond_site_symmetry_1
_geom_bond_site_symmetry_2
O(1) C(1) 1.288(2) ? . .
O(2) C(1) 1.267(3) ? . .
O(3) C(3) 1.352(2) ? . .
O(3) C(5) 1.434(3) ? . .
O(4) N(1) 1.226(2) ? . .
O(5) N(1) 1.224(2) ? . .
N(1) C(10) 1.467(3) ? . .
C(1) C(2) 1.462(3) ? . .
C(2) C(3) 1.356(3) ? . .
C(2) C(4) 1.506(3) ? . .
C(3) C(7) 1.490(3) ? . .
C(5) C(6) 1.487(3) ? . .
C(7) C(8) 1.391(3) ? . .
C(7) C(12) 1.389(3) ? . .
C(8) C(9) 1.383(3) ? . .
C(9) C(10) 1.379(3) ? . .
C(10) C(11) 1.384(3) ? . .
C(11) C(12) 1.379(3) ? . .
O(1) H(13) 0.931 ? . .
C(4) H(1) 0.980 ? . .
C(4) H(2) 0.980 ? . .
C(4) H(3) 0.980 ? . .
C(5) H(4) 0.990 ? . .
C(5) H(5) 0.990 ? . .
C(6) H(6) 0.980 ? . .
C(6) H(7) 0.980 ? . .
C(6) H(8) 0.980 ? . .
C(8) H(9) 0.950 ? . .
C(9) H(10) 0.950 ? . .
C(11) H(11) 0.950 ? . .
C(12) H(12) 0.950 ? . .
